data_7245570
loop_
_publ_author_name
'Xu, Xi'
'Yang, Mengle'
'Lu, Qinghai'
'Yu, Shuang'
'Ma, Shufang'
'Tian, Aixiang'
'Ying, Jun'

_publ_section_title
;
 Three Photochromic Materials based on POMs and Viologens for UV Probing,
 Visual Detection of Metal Ions and Amine Detecting
;
_journal_name_full CrystEngComm
_journal_paper_doi 10.1039/D2CE01244H
_journal_year 2022
_chemical_formula_moiety 'C7 H8 Cu2 N2 O11'
_chemical_formula_sum 'C7 H8 Cu2 N2 O11'
_chemical_formula_weight 423.23
_space_group_crystal_system triclinic
_space_group_IT_number 2
_space_group_name_Hall '-P 1'
_space_group_name_H-M_alt 'P -1'
_atom_sites_solution_hydrogens mixed
_audit_creation_method SHELXL-2016/6
_audit_update_record
;
2022-08-04 deposited with the CCDC.	2022-09-27 downloaded from the CCDC.
;
_cell_angle_alpha 105.515(6)
_cell_angle_beta 92.979(5)
_cell_angle_gamma 97.637(5)
_cell_formula_units_Z 2
_cell_length_a 6.9081(4)
_cell_length_b 8.0731(5)
_cell_length_c 11.5005(8)
_cell_measurement_reflns_used 2470
_cell_measurement_temperature 293(2)
_cell_measurement_theta_max 76.1438
_cell_measurement_theta_min 4.0028
_cell_volume 609.95(7)
_computing_structure_refinement 'SHELXL-2016/6 (Sheldrick, 2016)'
_computing_structure_solution 'SHELXT 2014/5 (Sheldrick, 2014)'
_diffrn_ambient_temperature 293(2)
_diffrn_detector_area_resol_mean 10.3503
_diffrn_measured_fraction_theta_full 1.000
_diffrn_measured_fraction_theta_max 0.981
_diffrn_measurement_device_type 'SuperNova, Dual, Cu at zero, Atlas'
_diffrn_measurement_method '\w scans'
_diffrn_radiation_type CuK\a
_diffrn_radiation_wavelength 1.54178
_diffrn_reflns_av_R_equivalents 0.0282
_diffrn_reflns_av_unetI/netI 0.0341
_diffrn_reflns_Laue_measured_fraction_full 1.000
_diffrn_reflns_Laue_measured_fraction_max 0.981
_diffrn_reflns_limit_h_max 8
_diffrn_reflns_limit_h_min -6
_diffrn_reflns_limit_k_max 10
_diffrn_reflns_limit_k_min -10
_diffrn_reflns_limit_l_max 13
_diffrn_reflns_limit_l_min -14
_diffrn_reflns_number 4908
_diffrn_reflns_point_group_measured_fraction_full 1.000
_diffrn_reflns_point_group_measured_fraction_max 0.981
_diffrn_reflns_theta_full 67.679
_diffrn_reflns_theta_max 76.328
_diffrn_reflns_theta_min 4.006
_exptl_absorpt_coefficient_mu 5.005
_exptl_absorpt_correction_T_max 1.00000
_exptl_absorpt_correction_T_min 0.69521
_exptl_absorpt_correction_type multi-scan
_exptl_absorpt_process_details
;
CrysAlisPro 1.171.40.84a (Rigaku Oxford Diffraction, 2020)
Empirical absorption correction using spherical harmonics,
implemented in SCALE3 ABSPACK scaling algorithm.
;
_exptl_crystal_colour green
_exptl_crystal_density_diffrn 2.304
_exptl_crystal_description block
_exptl_crystal_F_000 420
_refine_diff_density_max 0.453
_refine_diff_density_min -0.730
_refine_diff_density_rms 0.095
_refine_ls_extinction_method none
_refine_ls_goodness_of_fit_ref 1.032
_refine_ls_hydrogen_treatment mixed
_refine_ls_matrix_type full
_refine_ls_number_parameters 218
_refine_ls_number_reflns 2517
_refine_ls_number_restraints 8
_refine_ls_restrained_S_all 1.031
_refine_ls_R_factor_all 0.0388
_refine_ls_R_factor_gt 0.0327
_refine_ls_shift/su_max 0.000
_refine_ls_shift/su_mean 0.000
_refine_ls_structure_factor_coef Fsqd
_refine_ls_weighting_details 'w=1/[\s^2^(Fo^2^)+(0.0523P)^2^+0.2802P] where P=(Fo^2^+2Fc^2^)/3'
_refine_ls_weighting_scheme calc
_refine_ls_wR_factor_gt 0.0860
_refine_ls_wR_factor_ref 0.0912
_reflns_Friedel_coverage 0.000
_reflns_number_gt 2190
_reflns_number_total 2517
_reflns_threshold_expression 'I > 2\s(I)'
_cod_data_source_file d2ce01244h2.cif
_cod_data_source_block 3
_cod_database_code 7245570
_shelx_shelxl_version_number 2016/6
_shelx_space_group_comment
;
The symmetry employed for this shelxl refinement is uniquely defined
by the following loop, which should always be used as a source of
symmetry information in preference to the above space-group names.
They are only intended as comments.
;

loop_
_space_group_symop_operation_xyz
'x, y, z'
'-x, -y, -z'

loop_
_atom_site_label
_atom_site_type_symbol
_atom_site_fract_x
_atom_site_fract_y
_atom_site_fract_z
_atom_site_U_iso_or_equiv
_atom_site_adp_type
_atom_site_occupancy
_atom_site_site_symmetry_order
_atom_site_calc_flag
_atom_site_refinement_flags_posn
_atom_site_refinement_flags_adp
_atom_site_refinement_flags_occupancy
_atom_site_disorder_assembly
_atom_site_disorder_group
Cu1 Cu 0.15198(6) 0.57476(5) 0.10260(3) 0.02032(13) Uani 1 1 d . . . . .
Cu2 Cu 0.02683(7) 0.18094(5) 0.07426(3) 0.02306(13) Uani 1 1 d . . . . .
O1 O -0.0739(3) 0.3901(2) 0.05477(17) 0.0202(4) Uani 1 1 d D . . . .
H1 H -0.156(4) 0.404(5) 0.102(3) 0.024 Uiso 1 1 d D U . . .
O1W O 0.3568(3) 0.7781(3) 0.1323(2) 0.0306(5) Uani 1 1 d D . . . .
H1WA H 0.306(6) 0.850(4) 0.108(3) 0.046 Uiso 1 1 d D U . . .
H1WB H 0.412(6) 0.812(5) 0.2011(17) 0.046 Uiso 1 1 d D U . . .
O2W O 0.3231(3) 0.3376(3) 0.0302(2) 0.0345(5) Uani 1 1 d D . . . .
H2WA H 0.356(5) 0.299(5) -0.0376(14) 0.041 Uiso 1 1 d D U . . .
H2WB H 0.411(4) 0.361(6) 0.086(2) 0.048(13) Uiso 1 1 d D . . . .
O2 O 0.0796(4) -0.0431(3) 0.08832(18) 0.0282(5) Uani 1 1 d D . . . .
H2 H -0.002(5) -0.070(6) 0.130(3) 0.042 Uiso 1 1 d D U . . .
O4 O 0.1055(4) 0.2832(3) 0.24614(18) 0.0306(5) Uani 1 1 d . . . . .
O3 O 0.2069(3) 0.5668(3) 0.26693(18) 0.0278(5) Uani 1 1 d . . . . .
O5 O 0.5146(4) 0.9239(3) 0.6645(2) 0.0484(7) Uani 1 1 d . . . . .
O6 O 0.3601(5) 0.8778(4) 0.8139(2) 0.0578(8) Uani 1 1 d . . . . .
O7 O 0.3584(3) 0.5373(3) 0.80788(19) 0.0331(5) Uani 1 1 d . . . . .
O8 O 0.1369(5) 0.2282(4) 0.7660(3) 0.0555(8) Uani 1 1 d . . . . .
O9 O 0.1668(7) 0.0584(4) 0.5916(3) 0.0715(11) Uani 1 1 d . . . . .
N1 N 0.4089(4) 0.8290(4) 0.7116(2) 0.0339(6) Uani 1 1 d . . . . .
N2 N 0.1724(5) 0.2029(4) 0.6605(3) 0.0358(6) Uani 1 1 d . . . . .
C1 C 0.1741(4) 0.4352(4) 0.3071(2) 0.0218(5) Uani 1 1 d . . . . .
C2 C 0.2213(4) 0.4639(4) 0.4393(2) 0.0210(5) Uani 1 1 d . . . . .
C3 C 0.2969(4) 0.6287(4) 0.5146(2) 0.0226(5) Uani 1 1 d . . . . .
H3 H 0.321508 0.722273 0.481975 0.027 Uiso 1 1 calc R U . . .
C4 C 0.3351(4) 0.6531(4) 0.6371(3) 0.0257(6) Uani 1 1 d . . . . .
C5 C 0.3076(4) 0.5171(4) 0.6964(3) 0.0243(6) Uani 1 1 d . . . . .
C6 C 0.2234(4) 0.3528(4) 0.6135(3) 0.0245(6) Uani 1 1 d . . . . .
C7 C 0.1846(4) 0.3259(4) 0.4901(3) 0.0231(6) Uani 1 1 d . . . . .
H7 H 0.133789 0.215340 0.441054 0.028 Uiso 1 1 calc R U . . .

loop_
_atom_site_aniso_label
_atom_site_aniso_U_11
_atom_site_aniso_U_22
_atom_site_aniso_U_33
_atom_site_aniso_U_23
_atom_site_aniso_U_13
_atom_site_aniso_U_12
Cu1 0.0268(2) 0.0184(2) 0.0140(2) 0.00530(15) -0.00347(15) -0.00223(15)
Cu2 0.0373(3) 0.0156(2) 0.0139(2) 0.00268(15) -0.00389(16) 0.00113(16)
O1 0.0267(10) 0.0171(8) 0.0155(9) 0.0036(7) 0.0010(7) 0.0003(7)
O1W 0.0362(12) 0.0269(10) 0.0243(11) 0.0073(9) -0.0063(9) -0.0080(9)
O2W 0.0283(11) 0.0464(14) 0.0240(11) 0.0030(10) 0.0009(9) 0.0038(10)
O2 0.0463(13) 0.0209(10) 0.0165(10) 0.0052(8) -0.0021(9) 0.0037(9)
O4 0.0537(14) 0.0196(9) 0.0156(9) 0.0034(8) -0.0061(9) 0.0014(9)
O3 0.0397(12) 0.0246(10) 0.0168(10) 0.0068(8) -0.0040(8) -0.0027(9)
O5 0.0605(17) 0.0373(13) 0.0350(14) 0.0012(11) 0.0006(12) -0.0163(12)
O6 0.085(2) 0.0465(15) 0.0261(13) -0.0080(11) 0.0106(13) -0.0116(15)
O7 0.0296(11) 0.0529(14) 0.0142(10) 0.0077(9) -0.0024(8) 0.0016(10)
O8 0.084(2) 0.0561(17) 0.0349(15) 0.0275(13) 0.0157(14) 0.0048(15)
O9 0.133(3) 0.0358(15) 0.0453(18) 0.0170(14) 0.0004(19) 0.0013(18)
N1 0.0398(15) 0.0317(14) 0.0208(13) -0.0010(11) -0.0060(11) -0.0073(12)
N2 0.0474(17) 0.0362(15) 0.0263(14) 0.0172(12) -0.0039(12) 0.0003(12)
C1 0.0269(14) 0.0244(13) 0.0141(12) 0.0055(10) -0.0002(10) 0.0039(11)
C2 0.0245(13) 0.0236(13) 0.0147(12) 0.0055(10) 0.0000(10) 0.0037(10)
C3 0.0238(13) 0.0261(13) 0.0167(13) 0.0053(11) 0.0004(10) 0.0011(10)
C4 0.0254(14) 0.0286(14) 0.0173(13) 0.0003(11) -0.0024(10) -0.0019(11)
C5 0.0203(13) 0.0360(15) 0.0150(13) 0.0058(11) -0.0010(10) 0.0024(11)
C6 0.0269(14) 0.0291(14) 0.0187(13) 0.0098(11) 0.0000(11) 0.0027(11)
C7 0.0272(14) 0.0243(13) 0.0169(13) 0.0054(10) -0.0019(10) 0.0030(11)

loop_
_atom_type_symbol
_atom_type_description
_atom_type_scat_dispersion_real
_atom_type_scat_dispersion_imag
_atom_type_scat_source
C C 0.0181 0.0091 'International Tables Vol C Tables 4.2.6.8 and 6.1.1.4'
H H 0.0000 0.0000 'International Tables Vol C Tables 4.2.6.8 and 6.1.1.4'
Cu Cu -1.9646 0.5888 'International Tables Vol C Tables 4.2.6.8 and 6.1.1.4'
N N 0.0311 0.0180 'International Tables Vol C Tables 4.2.6.8 and 6.1.1.4'
O O 0.0492 0.0322 'International Tables Vol C Tables 4.2.6.8 and 6.1.1.4'

loop_
_geom_angle_atom_site_label_1
_geom_angle_atom_site_label_2
_geom_angle_atom_site_label_3
_geom_angle
_geom_angle_site_symmetry_1
_geom_angle_site_symmetry_3
_geom_angle_publ_flag
O3 Cu1 O1 98.64(8) . . ?
O3 Cu1 O1W 89.45(9) . . ?
O1 Cu1 O1W 170.42(9) . . ?
O3 Cu1 O1 171.68(9) . 2_565 ?
O1 Cu1 O1 82.16(8) . 2_565 ?
O1W Cu1 O1 89.09(9) . 2_565 ?
O3 Cu1 O2W 90.50(9) . . ?
O1 Cu1 O2W 81.84(8) . . ?
O1W Cu1 O2W 103.34(9) . . ?
O1 Cu1 O2W 97.81(8) 2_565 . ?
O3 Cu1 Cu1 139.26(7) . 2_565 ?
O1 Cu1 Cu1 41.23(6) . 2_565 ?
O1W Cu1 Cu1 129.91(7) . 2_565 ?
O1 Cu1 Cu1 40.93(5) 2_565 2_565 ?
O2W Cu1 Cu1 89.80(6) . 2_565 ?
O2 Cu2 O4 90.10(9) . . ?
O2 Cu2 O2 82.33(9) . 2 ?
O4 Cu2 O2 169.19(9) . 2 ?
O2 Cu2 O1 170.25(9) . . ?
O4 Cu2 O1 93.56(9) . . ?
O2 Cu2 O1 92.75(8) 2 . ?
O2 Cu2 O2W 108.73(10) . . ?
O4 Cu2 O2W 88.92(9) . . ?
O2 Cu2 O2W 100.78(9) 2 . ?
O1 Cu2 O2W 80.40(8) . . ?
O2 Cu2 Cu2 41.31(6) . 2 ?
O4 Cu2 Cu2 130.96(7) . 2 ?
O2 Cu2 Cu2 41.01(6) 2 2 ?
O1 Cu2 Cu2 133.20(6) . 2 ?
O2W Cu2 Cu2 109.71(6) . 2 ?
Cu1 O1 Cu1 97.84(8) . 2_565 ?
Cu1 O1 Cu2 104.66(10) . . ?
Cu1 O1 Cu2 124.08(10) 2_565 . ?
Cu1 O2W Cu2 81.09(7) . . ?
Cu2 O2 Cu2 97.67(9) . 2 ?
C1 O4 Cu2 132.39(19) . . ?
C1 O3 Cu1 126.89(19) . . ?
O6 N1 O5 123.2(3) . . ?
O6 N1 C4 119.7(3) . . ?
O5 N1 C4 117.0(3) . . ?
O9 N2 O8 123.2(3) . . ?
O9 N2 C6 118.0(3) . . ?
O8 N2 C6 118.8(3) . . ?
O4 C1 O3 126.3(3) . . ?
O4 C1 C2 116.9(2) . . ?
O3 C1 C2 116.8(2) . . ?
C7 C2 C3 119.0(3) . . ?
C7 C2 C1 119.9(2) . . ?
C3 C2 C1 121.1(2) . . ?
C4 C3 C2 120.1(3) . . ?
C3 C4 C5 124.5(3) . . ?
C3 C4 N1 117.6(3) . . ?
C5 C4 N1 117.8(3) . . ?
O7 C5 C4 124.3(3) . . ?
O7 C5 C6 123.7(3) . . ?
C4 C5 C6 111.9(2) . . ?
C7 C6 C5 124.2(3) . . ?
C7 C6 N2 116.7(3) . . ?
C5 C6 N2 119.1(3) . . ?
C6 C7 C2 120.1(3) . . ?

loop_
_geom_bond_atom_site_label_1
_geom_bond_atom_site_label_2
_geom_bond_distance
_geom_bond_site_symmetry_2
_geom_bond_publ_flag
Cu1 O3 1.928(2) . ?
Cu1 O1 1.9531(19) . ?
Cu1 O1W 1.961(2) . ?
Cu1 O1 1.9649(19) 2_565 ?
Cu1 O2W 2.368(3) . ?
Cu1 Cu1 2.9534(8) 2_565 ?
Cu2 O2 1.938(2) . ?
Cu2 O4 1.944(2) . ?
Cu2 O2 1.950(2) 2 ?
Cu2 O1 1.971(2) . ?
Cu2 O2W 2.410(2) . ?
Cu2 Cu2 2.9268(8) 2 ?
O4 C1 1.254(4) . ?
O3 C1 1.266(3) . ?
O5 N1 1.236(4) . ?
O6 N1 1.217(4) . ?
O7 C5 1.273(3) . ?
O8 N2 1.219(4) . ?
O9 N2 1.216(5) . ?
N1 C4 1.457(4) . ?
N2 C6 1.461(4) . ?
C1 C2 1.488(4) . ?
C2 C7 1.392(4) . ?
C2 C3 1.395(4) . ?
C3 C4 1.375(4) . ?
C4 C5 1.437(4) . ?
C5 C6 1.438(4) . ?
C6 C7 1.383(4) . ?

loop_
_geom_hbond_atom_site_label_D
_geom_hbond_atom_site_label_H
_geom_hbond_atom_site_label_A
_geom_hbond_distance_DH
_geom_hbond_distance_HA
_geom_hbond_distance_DA
_geom_hbond_angle_DHA
_geom_hbond_site_symmetry_A
O1W H1WA O2 0.817(10) 1.92(2) 2.651(3) 149(4) 1_565
O1W H1WB O5 0.819(10) 2.25(3) 2.871(3) 133(3) 2_676
O2W H2WA O1W 0.816(10) 2.39(3) 3.050(3) 139(3) 2_665
O1 H1 O7 0.801(18) 1.82(2) 2.614(3) 168(4) 2_566
O2 H2 O8 0.806(19) 2.13(3) 2.878(3) 154(4) 2_556

loop_
_geom_torsion_atom_site_label_1
_geom_torsion_atom_site_label_2
_geom_torsion_atom_site_label_3
_geom_torsion_atom_site_label_4
_geom_torsion
_geom_torsion_site_symmetry_1
_geom_torsion_site_symmetry_2
_geom_torsion_site_symmetry_3
_geom_torsion_site_symmetry_4
_geom_torsion_publ_flag
Cu2 O4 C1 O3 1.3(5) . . . . ?
Cu2 O4 C1 C2 -178.8(2) . . . . ?
Cu1 O3 C1 O4 2.7(5) . . . . ?
Cu1 O3 C1 C2 -177.26(19) . . . . ?
O4 C1 C2 C7 -1.5(4) . . . . ?
O3 C1 C2 C7 178.4(3) . . . . ?
O4 C1 C2 C3 -179.5(3) . . . . ?
O3 C1 C2 C3 0.4(4) . . . . ?
C7 C2 C3 C4 0.4(4) . . . . ?
C1 C2 C3 C4 178.4(3) . . . . ?
C2 C3 C4 C5 1.8(5) . . . . ?
C2 C3 C4 N1 -178.4(3) . . . . ?
O6 N1 C4 C3 144.9(4) . . . . ?
O5 N1 C4 C3 -32.6(5) . . . . ?
O6 N1 C4 C5 -35.3(5) . . . . ?
O5 N1 C4 C5 147.2(3) . . . . ?
C3 C4 C5 O7 173.8(3) . . . . ?
N1 C4 C5 O7 -6.0(5) . . . . ?
C3 C4 C5 C6 -3.7(4) . . . . ?
N1 C4 C5 C6 176.5(3) . . . . ?
O7 C5 C6 C7 -173.7(3) . . . . ?
C4 C5 C6 C7 3.8(4) . . . . ?
O7 C5 C6 N2 6.9(5) . . . . ?
C4 C5 C6 N2 -175.6(3) . . . . ?
O9 N2 C6 C7 25.5(5) . . . . ?
O8 N2 C6 C7 -154.2(3) . . . . ?
O9 N2 C6 C5 -155.1(4) . . . . ?
O8 N2 C6 C5 25.2(5) . . . . ?
C5 C6 C7 C2 -2.1(5) . . . . ?
N2 C6 C7 C2 177.3(3) . . . . ?
C3 C2 C7 C6 -0.2(4) . . . . ?
C1 C2 C7 C6 -178.3(3) . . . . ?
